data_2209191
loop_
_publ_author_name
'Wang, Shu-Xia'
'Zhu, Miao-Li'

_publ_section_title
;
 Tris(ethylenediammonium)
 penta-\m~2~-oxo-decaoxodi-\m~5~-phosphato-pentamolybdate(VI)
 trihydrate
;
_journal_coeditor_code HB2054
_journal_issue 6
_journal_name_full 'Acta Crystallographica Section E'
_journal_page_first m1395
_journal_page_last m1396
_journal_paper_doi 10.1107/S1600536806018976
_journal_volume 62
_journal_year 2006
_chemical_formula_iupac '(C2 H10 N2)3 [Mo5 O15 (P1 O4)2], 3H2 O'
_chemical_formula_moiety '3C2 H10 N2 2+, Mo5 O23 P2 6-, 3H2 O'
_chemical_formula_sum 'C6 H36 Mo5 N6 O26 P2'
_chemical_formula_weight 1150.05
_chemical_name_systematic
;
Tris(ethylenediammonium) di-\m~5~-phosphato-penta-\m~2~-oxo-
decaoxopentamolybdenum(VI) trihydrate
;
_space_group_IT_number 2
_symmetry_cell_setting triclinic
_symmetry_space_group_name_Hall '-P 1'
_symmetry_space_group_name_H-M 'P -1'
_atom_sites_solution_hydrogens geom
_atom_sites_solution_primary direct
_atom_sites_solution_secondary difmap
_audit_creation_method SHELXL-97
_cell_angle_alpha 78.611(7)
_cell_angle_beta 80.228(6)
_cell_angle_gamma 67.198(6)
_cell_formula_units_Z 2
_cell_length_a 9.014(4)
_cell_length_b 10.699(4)
_cell_length_c 17.543(7)
_cell_measurement_reflns_used 6589
_cell_measurement_temperature 298(2)
_cell_measurement_theta_max 27.06
_cell_measurement_theta_min 2.25
_cell_volume 1520.8(11)
_computing_cell_refinement 'SAINT (Bruker, 2000)'
_computing_data_collection 'SMART (Bruker, 2000)'
_computing_data_reduction SAINT
_computing_molecular_graphics 'SHELXTL/PC (Sheldrick, 1999)'
_computing_publication_material SHELXTL/PC
_computing_structure_refinement 'SHELXL97 (Sheldrick, 2000)'
_computing_structure_solution 'SHELXS97 (Sheldrick, 2000)'
_diffrn_ambient_temperature 298(2)
_diffrn_measured_fraction_theta_full 0.967
_diffrn_measured_fraction_theta_max 0.967
_diffrn_measurement_device_type 'Bruker SMART 1K CCD area-detector'
_diffrn_measurement_method \w
_diffrn_radiation_monochromator graphite
_diffrn_radiation_source 'fine-focus sealed tube'
_diffrn_radiation_type MoK\a
_diffrn_radiation_wavelength 0.71073
_diffrn_reflns_av_R_equivalents 0.0188
_diffrn_reflns_av_sigmaI/netI 0.0396
_diffrn_reflns_limit_h_max 10
_diffrn_reflns_limit_h_min -10
_diffrn_reflns_limit_k_max 12
_diffrn_reflns_limit_k_min -12
_diffrn_reflns_limit_l_max 20
_diffrn_reflns_limit_l_min -11
_diffrn_reflns_number 6233
_diffrn_reflns_theta_full 25.05
_diffrn_reflns_theta_max 25.05
_diffrn_reflns_theta_min 2.09
_diffrn_standards_number 0
_exptl_absorpt_coefficient_mu 2.219
_exptl_absorpt_correction_T_max 0.665
_exptl_absorpt_correction_T_min 0.403
_exptl_absorpt_correction_type multi-scan
_exptl_absorpt_process_details '(SADABS; Sheldrick, 2000)'
_exptl_crystal_colour colorless
_exptl_crystal_density_diffrn 2.511
_exptl_crystal_density_method 'not measured'
_exptl_crystal_description block
_exptl_crystal_F_000 1124
_exptl_crystal_size_max 0.50
_exptl_crystal_size_mid 0.40
_exptl_crystal_size_min 0.20
_refine_diff_density_max 0.636
_refine_diff_density_min -0.709
_refine_ls_extinction_coef 0.0064(3)
_refine_ls_extinction_expression Fc^*^=kFc[1+0.001xFc^2^\l^3^/sin(2\q)]^-1/4^
_refine_ls_extinction_method SHELXL97
_refine_ls_goodness_of_fit_ref 1.115
_refine_ls_hydrogen_treatment constr
_refine_ls_matrix_type full
_refine_ls_number_parameters 459
_refine_ls_number_reflns 5211
_refine_ls_number_restraints 16
_refine_ls_restrained_S_all 1.125
_refine_ls_R_factor_all 0.0262
_refine_ls_R_factor_gt 0.0255
_refine_ls_shift/su_max 0.003
_refine_ls_shift/su_mean 0.000
_refine_ls_structure_factor_coef Fsqd
_refine_ls_weighting_details 'calc w=1/[\s^2^(Fo^2^)+(0.0123P)^2^+3.1377P] where P=(Fo^2^+2Fc^2^)/3'
_refine_ls_weighting_scheme calc
_refine_ls_wR_factor_gt 0.0691
_refine_ls_wR_factor_ref 0.0695
_reflns_number_gt 5075
_reflns_number_total 5211
_reflns_threshold_expression I>2\s(I)
_cod_data_source_file hb2054.cif
_cod_data_source_block I
_cod_depositor_comments
;
The following automatic conversions were performed:
'_symmetry_cell_setting' value 'Triclinic' changed to 'triclinic'
according to '/home/saulius/struct/CIF-dictionaries/cif_core.dic'
dictionary named 'cif_core.dic' version 2.4.1 from 2010-06-29.

Automatic conversion script
Id: cif_fix_enum 1527 2010-12-29 10:47:43Z saulius 

The following automatic conversions were performed:

'_symmetry_cell_setting' value 'Triclinic' changed to 'triclinic'
according to /home/saulius/struct/CIF-dictionaries/cif_core.dic
dictionary named 'cif_core.dic' version 2.4.1 from 2010-06-29.

Automatic conversion script
Id: cif_fix_values 1715 2011-07-08 13:25:40Z adriana 
;
_cod_database_code 2209191
_cod_database_fobs_code 2209191

loop_
_symmetry_equiv_pos_as_xyz
'x, y, z'
'-x, -y, -z'

loop_
_atom_site_type_symbol
_atom_site_label
_atom_site_fract_x
_atom_site_fract_y
_atom_site_fract_z
_atom_site_U_iso_or_equiv
_atom_site_adp_type
_atom_site_calc_flag
_atom_site_refinement_flags
_atom_site_occupancy
_atom_site_disorder_assembly
_atom_site_disorder_group
Mo Mo1 0.43372(4) 0.01744(3) 0.352231(19) 0.02318(10) Uani d . 1 . .
Mo Mo2 0.26841(4) 0.32386(3) 0.419032(18) 0.02269(10) Uani d . 1 . .
Mo Mo3 0.14921(4) 0.57502(3) 0.267433(19) 0.02313(10) Uani d . 1 . .
Mo Mo4 0.19319(4) 0.43324(3) 0.104986(19) 0.02577(10) Uani d . 1 . .
Mo Mo5 0.31573(4) 0.08698(3) 0.153145(19) 0.02467(10) Uani d . 1 . .
P P1 0.05920(11) 0.28154(9) 0.28675(5) 0.01974(19) Uani d . 1 . .
P P2 0.48838(11) 0.28853(9) 0.23037(5) 0.0211(2) Uani d . 1 . .
O O1 -0.1060(3) 0.3198(3) 0.33351(16) 0.0291(6) Uani d . 1 . .
O O2 0.1982(3) 0.2215(2) 0.34105(15) 0.0238(5) Uani d . 1 . .
O O3 0.0715(3) 0.4128(2) 0.23236(14) 0.0228(5) Uani d . 1 . .
O O4 0.0857(3) 0.1730(2) 0.23423(15) 0.0240(5) Uani d . 1 . .
O O5 0.6113(3) 0.3473(3) 0.18472(17) 0.0337(6) Uani d . 1 . .
O O6 0.5692(3) 0.1446(3) 0.27457(16) 0.0264(6) Uani d . 1 . .
O O7 0.3762(3) 0.3847(2) 0.29042(15) 0.0238(5) Uani d . 1 . .
O O8 0.3809(3) 0.2731(2) 0.17293(15) 0.0245(5) Uani d . 1 . .
O O9 0.3927(3) 0.0021(3) 0.25101(16) 0.0278(6) Uani d . 1 . .
O O10 0.4324(3) 0.1405(3) 0.42004(15) 0.0278(6) Uani d . 1 . .
O O11 0.1065(3) 0.4872(3) 0.36984(15) 0.0262(6) Uani d . 1 . .
O O12 0.2357(3) 0.5563(3) 0.16010(15) 0.0276(6) Uani d . 1 . .
O O13 0.1913(3) 0.2571(3) 0.09086(15) 0.0297(6) Uani d . 1 . .
O O14 0.3046(3) -0.0577(3) 0.40806(17) 0.0332(6) Uani d . 1 . .
O O15 0.6177(3) -0.1124(3) 0.36160(17) 0.0339(6) Uani d . 1 . .
O O16 0.1423(3) 0.2984(3) 0.50050(17) 0.0354(7) Uani d . 1 . .
O O17 0.3851(3) 0.3958(3) 0.45157(17) 0.0339(6) Uani d . 1 . .
O O18 -0.0471(3) 0.6893(3) 0.25558(17) 0.0342(6) Uani d . 1 . .
O O19 0.2439(3) 0.6770(3) 0.28528(19) 0.0370(7) Uani d . 1 . .
O O20 0.0012(4) 0.5327(3) 0.08187(17) 0.0368(7) Uani d . 1 . .
O O21 0.3164(4) 0.4611(3) 0.02154(17) 0.0360(7) Uani d . 1 . .
O O22 0.2256(4) -0.0190(3) 0.13580(18) 0.0376(7) Uani d . 1 . .
O O23 0.4962(4) 0.0390(3) 0.09310(18) 0.0403(7) Uani d . 1 . .
O O24 0.6354(4) 0.7624(3) 0.06923(18) 0.0477(8) Uani d . 1 . .
H H11 0.6000 0.8456 0.0758 0.071 Uiso d R 1 . .
H H12 0.7012 0.7513 0.0279 0.071 Uiso d R 1 . .
O O25 0.1874(4) 0.6914(4) 0.4752(2) 0.0560(9) Uani d . 1 . .
H H13 0.2454 0.6352 0.4441 0.084 Uiso d R 1 . .
H H14 0.0885 0.6985 0.4779 0.084 Uiso d R 1 . .
O O26 0.8284(6) 0.9329(5) 0.1514(4) 0.1027(19) Uani d . 1 . .
H H15 0.8458 0.9208 0.1990 0.154 Uiso d R 1 . .
H H16 0.8880 0.8611 0.1315 0.154 Uiso d R 1 . .
C C1 0.6030(5) 0.6628(4) 0.2566(2) 0.0298(8) Uani d . 1 . .
H H1A 0.4982 0.7049 0.2365 0.036 Uiso calc R 1 . .
H H1B 0.6473 0.7338 0.2517 0.036 Uiso calc R 1 . .
C C2 0.5793(5) 0.6086(4) 0.3424(2) 0.0319(9) Uani d . 1 . .
H H2A 0.4891 0.6773 0.3677 0.038 Uiso calc R 1 . .
H H2B 0.5521 0.5278 0.3474 0.038 Uiso calc R 1 . .
C C3A 0.7320(14) 0.1923(14) 0.0160(6) 0.061(3) Uani d PDU 0.565(7) A 1
H H3A1 0.7518 0.0962 0.0170 0.073 Uiso calc R 1 A 1
H H3A2 0.6569 0.2212 0.0614 0.073 Uiso calc R 1 A 1
C C3B 0.7855(14) 0.1668(13) -0.0100(9) 0.062(4) Uani d PDU 0.435(7) A 2
C C4 0.8919(6) 0.2009(5) 0.0279(3) 0.0554(14) Uani d D 1 . .
H H4A 0.9834 0.1277 0.0068 0.066 Uiso calc R 1 A 1
H H4B 0.8986 0.2882 0.0029 0.066 Uiso calc R 1 A 1
C C5A 0.8362(12) 0.0011(10) 0.4291(5) 0.033(2) Uani d P 0.565(7) A 1
H H5A1 0.7617 -0.0435 0.4546 0.039 Uiso calc R 1 A 1
H H5A2 0.9175 -0.0200 0.4643 0.039 Uiso calc R 1 A 1
C C5B 0.9007(18) 0.0274(14) 0.4219(8) 0.043(3) Uani d P 0.435(7) A 2
C C6 0.9190(6) -0.0622(5) 0.3569(3) 0.0495(12) Uani d . 1 . .
H H6A 0.9234 -0.1560 0.3672 0.059 Uiso calc R 1 A 1
H H6B 0.8481 -0.0150 0.3159 0.059 Uiso calc R 1 A 1
N N1 0.7122(4) 0.5570(3) 0.2068(2) 0.0319(7) Uani d . 1 . .
H H1C 0.8111 0.5222 0.2223 0.048 Uiso calc R 1 . .
H H1D 0.7164 0.5956 0.1571 0.048 Uiso calc R 1 . .
H H1E 0.6739 0.4903 0.2115 0.048 Uiso calc R 1 . .
N N2 0.7265(4) 0.5725(4) 0.3831(2) 0.0346(8) Uani d . 1 . .
H H2C 0.8023 0.4962 0.3683 0.052 Uiso calc R 1 . .
H H2D 0.7010 0.5594 0.4346 0.052 Uiso calc R 1 . .
H H2E 0.7637 0.6406 0.3706 0.052 Uiso calc R 1 . .
N N3A 0.6473(8) 0.2679(8) -0.0534(5) 0.050(2) Uani d PD 0.565(7) A 1
H H3A3 0.6537 0.3506 -0.0647 0.076 Uiso calc R 1 A 1
H H3A4 0.5439 0.2765 -0.0438 0.076 Uiso calc R 1 A 1
H H3A5 0.6932 0.2222 -0.0938 0.076 Uiso calc R 1 A 1
N N4A 0.8884(7) 0.1866(6) 0.1146(4) 0.0355(18) Uani d P 0.565(7) A 1
H H4C 0.8899 0.1035 0.1361 0.053 Uiso calc R 1 A 1
H H4D 0.7987 0.2497 0.1333 0.053 Uiso calc R 1 A 1
H H4E 0.9744 0.1979 0.1260 0.053 Uiso calc R 1 A 1
N N3B 0.6335(11) 0.2828(11) 0.0048(8) 0.050(3) Uani d PD 0.435(7) A 2
N N4B 0.8700(10) 0.2962(10) 0.0727(5) 0.042(2) Uani d P 0.435(7) A 2
N N5 0.7454(4) 0.1507(4) 0.4198(2) 0.0370(8) Uani d . 1 . .
H H5A 0.7980 0.1921 0.3825 0.056 Uiso calc R 1 A 1
H H5B 0.7363 0.1812 0.4647 0.056 Uiso calc R 1 A 1
H H5C 0.6473 0.1688 0.4066 0.056 Uiso calc R 1 A 1
N N6A 1.0735(6) -0.0667(5) 0.3253(3) 0.0249(14) Uani d P 0.565(7) A 1
H H6C 1.0671 0.0145 0.2981 0.037 Uiso calc R 1 A 1
H H6D 1.1166 -0.1307 0.2940 0.037 Uiso calc R 1 A 1
H H6E 1.1355 -0.0866 0.3638 0.037 Uiso calc R 1 A 1
N N6B 0.9059(11) 0.0067(10) 0.2795(6) 0.046(3) Uani d P 0.435(7) A 2

loop_
_atom_site_aniso_label
_atom_site_aniso_U_11
_atom_site_aniso_U_22
_atom_site_aniso_U_33
_atom_site_aniso_U_12
_atom_site_aniso_U_13
_atom_site_aniso_U_23
Mo1 0.02474(18) 0.01730(16) 0.02539(18) -0.00646(13) -0.00169(13) -0.00166(13)
Mo2 0.02594(18) 0.02121(17) 0.02050(17) -0.00789(13) -0.00127(12) -0.00461(13)
Mo3 0.02293(17) 0.01704(16) 0.02858(19) -0.00727(13) -0.00164(13) -0.00239(13)
Mo4 0.03152(19) 0.02402(18) 0.02117(18) -0.01213(14) -0.00117(13) 0.00080(13)
Mo5 0.03010(18) 0.02226(17) 0.02276(18) -0.01056(14) 0.00141(13) -0.00728(13)
P1 0.0206(4) 0.0176(4) 0.0208(5) -0.0077(4) -0.0001(3) -0.0022(4)
P2 0.0208(4) 0.0190(4) 0.0237(5) -0.0084(4) 0.0017(4) -0.0048(4)
O1 0.0252(13) 0.0259(13) 0.0351(15) -0.0107(11) 0.0051(11) -0.0059(12)
O2 0.0275(13) 0.0196(12) 0.0241(13) -0.0079(10) -0.0047(10) -0.0024(10)
O3 0.0261(13) 0.0206(12) 0.0229(13) -0.0111(10) -0.0029(10) -0.0003(10)
O4 0.0261(13) 0.0205(12) 0.0269(13) -0.0104(10) -0.0023(10) -0.0036(10)
O5 0.0323(15) 0.0295(14) 0.0413(17) -0.0165(12) 0.0082(12) -0.0090(13)
O6 0.0229(13) 0.0223(13) 0.0316(14) -0.0067(10) -0.0012(11) -0.0034(11)
O7 0.0246(13) 0.0218(12) 0.0242(13) -0.0075(10) 0.0001(10) -0.0060(10)
O8 0.0276(13) 0.0215(12) 0.0247(13) -0.0083(10) -0.0032(11) -0.0044(10)
O9 0.0292(14) 0.0231(13) 0.0300(14) -0.0070(11) -0.0015(11) -0.0078(11)
O10 0.0310(14) 0.0231(13) 0.0274(14) -0.0066(11) -0.0077(11) -0.0026(11)
O11 0.0277(13) 0.0219(13) 0.0250(13) -0.0051(11) -0.0008(10) -0.0043(11)
O12 0.0344(14) 0.0219(13) 0.0271(14) -0.0146(11) 0.0006(11) 0.0009(11)
O13 0.0377(15) 0.0314(14) 0.0236(14) -0.0161(12) -0.0044(11) -0.0040(11)
O14 0.0371(16) 0.0299(14) 0.0332(15) -0.0154(12) 0.0003(12) -0.0026(12)
O15 0.0326(15) 0.0228(13) 0.0421(17) -0.0052(12) -0.0080(13) -0.0019(12)
O16 0.0369(16) 0.0335(15) 0.0298(15) -0.0104(13) 0.0037(12) -0.0021(12)
O17 0.0396(16) 0.0366(15) 0.0306(15) -0.0165(13) -0.0065(12) -0.0085(12)
O18 0.0309(15) 0.0254(14) 0.0405(17) -0.0062(12) -0.0045(12) 0.0007(12)
O19 0.0339(15) 0.0283(15) 0.0537(19) -0.0151(12) -0.0015(13) -0.0115(14)
O20 0.0370(16) 0.0381(16) 0.0320(16) -0.0109(13) -0.0058(13) -0.0016(13)
O21 0.0427(17) 0.0322(15) 0.0309(15) -0.0168(13) 0.0040(13) 0.0002(12)
O22 0.0484(18) 0.0351(16) 0.0378(17) -0.0218(14) -0.0023(14) -0.0128(13)
O23 0.0431(17) 0.0426(17) 0.0364(17) -0.0179(14) 0.0127(13) -0.0178(14)
O24 0.064(2) 0.0345(17) 0.0323(17) -0.0092(15) 0.0065(15) -0.0063(14)
O25 0.049(2) 0.060(2) 0.068(2) -0.0258(17) 0.0066(17) -0.0278(19)
O26 0.087(3) 0.085(3) 0.131(5) -0.042(3) -0.049(3) 0.052(3)
C1 0.029(2) 0.0227(18) 0.036(2) -0.0080(16) -0.0026(16) -0.0034(16)
C2 0.0258(19) 0.029(2) 0.039(2) -0.0094(16) 0.0024(17) -0.0067(18)
C3A 0.082(5) 0.066(5) 0.046(5) -0.030(4) -0.019(4) -0.018(4)
C3B 0.068(6) 0.056(6) 0.056(6) -0.010(4) -0.006(4) -0.017(4)
C4 0.065(3) 0.035(3) 0.052(3) -0.012(2) 0.010(3) 0.000(2)
C5A 0.038(5) 0.035(5) 0.027(4) -0.017(4) -0.003(4) -0.002(3)
C5B 0.050(9) 0.039(7) 0.030(6) -0.010(6) -0.007(6) 0.007(5)
C6 0.056(3) 0.040(3) 0.044(3) -0.012(2) 0.002(2) -0.007(2)
N1 0.0350(18) 0.0275(17) 0.0332(19) -0.0115(14) -0.0049(15) -0.0036(14)
N2 0.0381(19) 0.0344(18) 0.0317(19) -0.0130(16) -0.0018(15) -0.0081(15)
N3A 0.029(4) 0.043(4) 0.068(6) -0.018(3) -0.008(4) 0.028(4)
N4A 0.020(3) 0.029(3) 0.055(4) -0.001(2) -0.007(3) -0.016(3)
N3B 0.042(6) 0.057(7) 0.064(8) -0.036(5) 0.019(5) -0.021(6)
N4B 0.040(5) 0.053(6) 0.031(5) -0.013(4) -0.002(4) -0.013(4)
N5 0.0319(18) 0.0357(19) 0.045(2) -0.0167(15) 0.0034(16) -0.0063(17)
N6A 0.027(3) 0.016(3) 0.033(3) -0.009(2) -0.004(2) -0.003(2)
N6B 0.036(5) 0.061(6) 0.046(5) -0.026(4) 0.007(4) -0.011(5)

loop_
_atom_type_symbol
_atom_type_description
_atom_type_scat_dispersion_real
_atom_type_scat_dispersion_imag
_atom_type_scat_source
C C 0.0033 0.0016 'International Tables Vol C Tables 4.2.6.8 and 6.1.1.4'
H H 0.0000 0.0000 'International Tables Vol C Tables 4.2.6.8 and 6.1.1.4'
N N 0.0061 0.0033 'International Tables Vol C Tables 4.2.6.8 and 6.1.1.4'
O O 0.0106 0.0060 'International Tables Vol C Tables 4.2.6.8 and 6.1.1.4'
Mo Mo -1.6832 0.6857 'International Tables Vol C Tables 4.2.6.8 and 6.1.1.4'
P P 0.1023 0.0942 'International Tables Vol C Tables 4.2.6.8 and 6.1.1.4'

loop_
_geom_angle_atom_site_label_1
_geom_angle_atom_site_label_2
_geom_angle_atom_site_label_3
_geom_angle
O15 Mo1 O14 101.59(14)
O15 Mo1 O9 100.72(12)
O14 Mo1 O9 97.75(13)
O15 Mo1 O10 103.08(12)
O14 Mo1 O10 101.04(13)
O9 Mo1 O10 145.83(11)
O15 Mo1 O6 87.09(12)
O14 Mo1 O6 171.31(11)
O9 Mo1 O6 80.05(11)
O10 Mo1 O6 77.07(11)
O15 Mo1 O2 171.02(11)
O14 Mo1 O2 85.29(11)
O9 Mo1 O2 83.86(10)
O10 Mo1 O2 69.65(10)
O6 Mo1 O2 86.11(9)
O16 Mo2 O17 103.72(14)
O16 Mo2 O10 100.57(13)
O17 Mo2 O10 96.38(13)
O16 Mo2 O11 95.39(13)
O17 Mo2 O11 100.83(13)
O10 Mo2 O11 153.00(11)
O16 Mo2 O2 97.77(12)
O17 Mo2 O2 157.66(12)
O10 Mo2 O2 73.46(10)
O11 Mo2 O2 82.96(10)
O16 Mo2 O7 164.41(12)
O17 Mo2 O7 87.06(12)
O10 Mo2 O7 89.18(10)
O11 Mo2 O7 71.23(10)
O2 Mo2 O7 73.21(9)
O19 Mo3 O18 103.13(14)
O19 Mo3 O11 102.25(14)
O18 Mo3 O11 97.50(12)
O19 Mo3 O12 99.16(13)
O18 Mo3 O12 100.92(13)
O11 Mo3 O12 147.65(11)
O19 Mo3 O7 90.42(12)
O18 Mo3 O7 165.36(12)
O11 Mo3 O7 73.89(10)
O12 Mo3 O7 82.03(10)
O19 Mo3 O3 168.72(11)
O18 Mo3 O3 86.62(12)
O11 Mo3 O3 81.76(10)
O12 Mo3 O3 73.10(10)
O7 Mo3 O3 80.50(9)
O20 Mo4 O21 104.29(14)
O20 Mo4 O13 97.63(13)
O21 Mo4 O13 99.24(13)
O20 Mo4 O12 100.19(13)
O21 Mo4 O12 93.77(13)
O13 Mo4 O12 154.59(11)
O20 Mo4 O8 156.82(12)
O21 Mo4 O8 98.25(12)
O13 Mo4 O8 73.19(10)
O12 Mo4 O8 83.44(10)
O20 Mo4 O3 84.81(12)
O21 Mo4 O3 164.94(12)
O13 Mo4 O3 91.27(10)
O12 Mo4 O3 72.57(10)
O8 Mo4 O3 74.38(9)
O22 Mo5 O23 102.46(14)
O22 Mo5 O9 102.05(13)
O23 Mo5 O9 99.86(14)
O22 Mo5 O13 99.50(13)
O23 Mo5 O13 100.32(14)
O9 Mo5 O13 146.37(11)
O22 Mo5 O4 84.66(12)
O23 Mo5 O4 172.75(12)
O9 Mo5 O4 79.76(10)
O13 Mo5 O4 76.88(11)
O22 Mo5 O8 166.87(12)
O23 Mo5 O8 86.54(12)
O9 Mo5 O8 85.54(10)
O13 Mo5 O8 69.18(10)
O4 Mo5 O8 86.21(9)
O1 P1 O4 111.93(15)
O1 P1 O2 111.61(15)
O4 P1 O2 107.26(14)
O1 P1 O3 108.60(15)
O4 P1 O3 107.75(14)
O2 P1 O3 109.59(14)
O5 P2 O6 112.17(16)
O5 P2 O7 110.13(15)
O6 P2 O7 108.86(15)
O5 P2 O8 110.32(16)
O6 P2 O8 106.07(14)
O7 P2 O8 109.16(14)
P1 O2 Mo2 129.46(14)
P1 O2 Mo1 134.59(14)
Mo2 O2 Mo1 94.87(9)
P1 O3 Mo3 125.77(14)
P1 O3 Mo4 128.93(14)
Mo3 O3 Mo4 93.38(9)
P1 O4 Mo5 123.93(14)
P2 O6 Mo1 124.73(14)
P2 O7 Mo3 127.36(14)
P2 O7 Mo2 128.64(14)
Mo3 O7 Mo2 92.72(9)
P2 O8 Mo4 129.27(14)
P2 O8 Mo5 133.57(14)
Mo4 O8 Mo5 95.66(10)
Mo5 O9 Mo1 149.49(15)
Mo1 O10 Mo2 121.62(13)
Mo3 O11 Mo2 122.05(13)
Mo3 O12 Mo4 120.89(13)
Mo5 O13 Mo4 120.96(13)
H11 O24 H12 109.4
H13 O25 H14 109.3
H15 O26 H16 108.7
N1 C1 C2 114.7(3)
N1 C1 H1A 108.6
C2 C1 H1A 108.6
N1 C1 H1B 108.6
C2 C1 H1B 108.6
H1A C1 H1B 107.6
N2 C2 C1 112.4(3)
N2 C2 H2A 109.1
C1 C2 H2A 109.1
N2 C2 H2B 109.1
C1 C2 H2B 109.1
H2A C2 H2B 107.8
N3A C3A C4 121.3(8)
N3A C3A H3A1 107.0
C4 C3A H3A1 107.0
N3A C3A H3A2 107.0
C4 C3A H3A2 107.0
H3A1 C3A H3A2 106.8
C4 C3B N3B 99.5(8)
N4B C4 C3B 134.3(7)
N4B C4 N4A 50.7(5)
C3B C4 N4A 123.7(8)
N4B C4 C3A 112.2(7)
N4A C4 C3A 104.2(6)
N4B C4 H4A 136.3
C3B C4 H4A 89.5
N4A C4 H4A 110.9
C3A C4 H4A 110.9
N4B C4 H4B 61.3
C3B C4 H4B 110.4
N4A C4 H4B 110.9
C3A C4 H4B 110.9
H4A C4 H4B 108.9
N5 C5A C6 117.8(7)
N5 C5A H5A1 107.9
C6 C5A H5A1 107.9
N5 C5A H5A2 107.9
C6 C5A H5A2 107.9
H5A1 C5A H5A2 107.2
N6A C6 N6B 73.1(5)
N6A C6 C5A 122.1(6)
N6B C6 C5A 125.5(6)
N6A C6 C5B 95.6(7)
N6B C6 C5B 116.4(7)
N6A C6 H6A 106.8
N6B C6 H6A 118.3
C5A C6 H6A 106.8
C5B C6 H6A 124.7
N6A C6 H6B 106.8
C5A C6 H6B 106.8
C5B C6 H6B 114.1
H6A C6 H6B 106.7
C1 N1 H1C 109.5
C1 N1 H1D 109.5
H1C N1 H1D 109.5
C1 N1 H1E 109.5
H1C N1 H1E 109.5
H1D N1 H1E 109.5
C2 N2 H2C 109.5
C2 N2 H2D 109.5
H2C N2 H2D 109.5
C2 N2 H2E 109.5
H2C N2 H2E 109.5
H2D N2 H2E 109.5
C4 N4A H4C 109.5
C4 N4A H4D 109.5
C4 N4A H4E 109.5
C6 N6A H6C 109.5
C6 N6A H6D 109.5
C6 N6A H6E 109.5

loop_
_geom_bond_atom_site_label_1
_geom_bond_atom_site_label_2
_geom_bond_distance
_geom_bond_publ_flag
Mo1 O15 1.710(3) n
Mo1 O14 1.728(3) n
Mo1 O9 1.924(3) n
Mo1 O10 1.936(3) n
Mo1 O6 2.278(3) n
Mo1 O2 2.385(3) n
Mo2 O16 1.716(3) n
Mo2 O17 1.740(3) n
Mo2 O10 1.945(3) n
Mo2 O11 1.945(3) n
Mo2 O2 2.212(2) n
Mo2 O7 2.372(3) n
Mo3 O19 1.722(3) n
Mo3 O18 1.737(3) n
Mo3 O11 1.907(3) n
Mo3 O12 1.930(3) n
Mo3 O7 2.285(3) n
Mo3 O3 2.323(2) n
Mo4 O20 1.712(3) n
Mo4 O21 1.732(3) n
Mo4 O13 1.956(3) n
Mo4 O12 1.958(3) n
Mo4 O8 2.203(3) n
Mo4 O3 2.325(3) n
Mo5 O22 1.724(3) n
Mo5 O23 1.733(3) n
Mo5 O9 1.885(3) n
Mo5 O13 1.953(3) n
Mo5 O4 2.282(3) n
Mo5 O8 2.383(3) n
P1 O1 1.517(3) ?
P1 O4 1.545(3) ?
P1 O2 1.559(3) ?
P1 O3 1.565(3) ?
P2 O5 1.518(3) ?
P2 O6 1.535(3) ?
P2 O7 1.566(3) ?
P2 O8 1.582(3) ?
O24 H11 0.8453 ?
O24 H12 0.8512 ?
O25 H13 0.8493 ?
O25 H14 0.8588 ?
O26 H15 0.8508 ?
O26 H16 0.8495 ?
C1 N1 1.500(5) ?
C1 C2 1.514(6) ?
C1 H1A 0.9700 ?
C1 H1B 0.9700 ?
C2 N2 1.495(5) ?
C2 H2A 0.9700 ?
C2 H2B 0.9700 ?
C3A N3A 1.473(8) ?
C3A C4 1.530(8) ?
C3A H3A1 0.9700 ?
C3A H3A2 0.9700 ?
C3B C4 1.442(9) ?
C3B N3B 1.474(9) ?
C4 N4B 1.343(10) ?
C4 N4A 1.494(8) ?
C4 H4A 0.9700 ?
C4 H4B 0.9700 ?
C5A N5 1.478(10) ?
C5A C6 1.499(10) ?
C5A H5A1 0.9700 ?
C5A H5A2 0.9700 ?
C5B C6 1.580(15) ?
C6 N6A 1.395(7) ?
C6 N6B 1.411(11) ?
C6 H6A 0.9700 ?
C6 H6B 0.9700 ?
N1 H1C 0.8900 ?
N1 H1D 0.8900 ?
N1 H1E 0.8900 ?
N2 H2C 0.8900 ?
N2 H2D 0.8900 ?
N2 H2E 0.8900 ?
N3A H3A3 0.8900 ?
N3A H3A4 0.8900 ?
N3A H3A5 0.8900 ?
N4A H4C 0.8900 ?
N4A H4D 0.8900 ?
N4A H4E 0.8900 ?
N5 H5A 0.8900 ?
N5 H5B 0.8900 ?
N5 H5C 0.8900 ?
N6A H6C 0.8900 ?
N6A H6D 0.8900 ?
N6A H6E 0.8900 ?

loop_
_geom_hbond_atom_site_label_D
_geom_hbond_atom_site_label_H
_geom_hbond_atom_site_label_A
_geom_hbond_site_symmetry_A
_geom_hbond_distance_DH
_geom_hbond_distance_HA
_geom_hbond_distance_DA
_geom_hbond_angle_DHA
_geom_hbond_publ_flag
N6A H6E O14 1_655 0.89 1.97 2.773(6) 149 n
N6A H6D O19 1_645 0.89 1.95 2.739(6) 147 n
N6A H6C O4 1_655 0.89 1.89 2.772(6) 172 n
N5 H5C O10 . 0.89 2.04 2.865(5) 153 n
N5 H5B O14 2_656 0.89 2.41 3.002(5) 124 n
N5 H5B O25 2_666 0.89 2.23 3.003(5) 145 n
N5 H5A O1 1_655 0.89 1.89 2.733(4) 159 n
N4A H4E O22 1_655 0.89 2.54 3.016(6) 114 n
N4A H4E O13 1_655 0.89 2.24 3.047(7) 151 n
N4A H4E O4 1_655 0.89 2.22 2.922(6) 136 n
N4A H4D O5 . 0.89 1.80 2.678(6) 168 n
N4A H4C O26 1_545 0.89 2.06 2.898(8) 156 n
N3A H3A5 O22 2_655 0.89 2.24 3.014(10) 145 n
N3A H3A4 O24 2_665 0.89 1.96 2.756(8) 149 n
N3A H3A3 O21 2_665 0.89 2.41 3.204(9) 149 n
N3A H3A4 O21 . 0.89 2.52 3.140(9) 127 n
N3A H3A3 O12 2_665 0.89 2.08 2.762(7) 133 n
N2 H2E O18 1_655 0.89 2.52 3.171(5) 130 n
N2 H2E O15 1_565 0.89 2.44 3.087(5) 130 n
N2 H2D O17 2_666 0.89 2.09 2.945(5) 160 n
N2 H2C O1 1_655 0.89 1.92 2.769(4) 159 n
N1 H1E O5 . 0.89 1.98 2.838(4) 161 n
N1 H1D O20 1_655 0.89 2.58 3.069(5) 116 n
N1 H1D O24 . 0.89 2.09 2.904(5) 151 n
N1 H1C O1 1_655 0.89 2.57 3.138(4) 122 n
N1 H1C O3 1_655 0.89 2.20 3.068(4) 165 n
O24 H12 O13 2_665 0.85 2.15 2.977(4) 165 n
O24 H11 O23 1_565 0.85 1.98 2.818(4) 175 n
O25 H14 O16 2_566 0.86 2.04 2.891(5) 172 n
O25 H13 O17 . 0.85 2.36 3.042(5) 137 n
O26 H15 O18 1_655 0.85 2.36 2.818(7) 114 n

loop_
_geom_torsion_atom_site_label_1
_geom_torsion_atom_site_label_2
_geom_torsion_atom_site_label_3
_geom_torsion_atom_site_label_4
_geom_torsion
O1 P1 O2 Mo2 -67.7(2)
O4 P1 O2 Mo2 169.35(17)
O3 P1 O2 Mo2 52.6(2)
O1 P1 O2 Mo1 127.3(2)
O4 P1 O2 Mo1 4.4(2)
O3 P1 O2 Mo1 -112.3(2)
O16 Mo2 O2 P1 87.8(2)
O17 Mo2 O2 P1 -108.2(3)
O10 Mo2 O2 P1 -173.5(2)
O11 Mo2 O2 P1 -6.76(19)
O7 Mo2 O2 P1 -79.21(19)
O16 Mo2 O2 Mo1 -102.92(12)
O17 Mo2 O2 Mo1 61.2(3)
O10 Mo2 O2 Mo1 -4.14(10)
O11 Mo2 O2 Mo1 162.57(11)
O7 Mo2 O2 Mo1 90.11(10)
O14 Mo1 O2 P1 -83.7(2)
O9 Mo1 O2 P1 14.6(2)
O10 Mo1 O2 P1 172.7(2)
O6 Mo1 O2 P1 95.0(2)
O14 Mo1 O2 Mo2 107.88(12)
O9 Mo1 O2 Mo2 -153.79(11)
O10 Mo1 O2 Mo2 4.25(10)
O6 Mo1 O2 Mo2 -73.39(10)
O1 P1 O3 Mo3 85.50(19)
O4 P1 O3 Mo3 -153.07(15)
O2 P1 O3 Mo3 -36.7(2)
O1 P1 O3 Mo4 -142.00(17)
O4 P1 O3 Mo4 -20.6(2)
O2 P1 O3 Mo4 95.84(18)
O19 Mo3 O3 P1 95.8(6)
O18 Mo3 O3 P1 -114.03(19)
O11 Mo3 O3 P1 -15.94(17)
O12 Mo3 O3 P1 143.47(19)
O7 Mo3 O3 P1 58.98(17)
O19 Mo3 O3 Mo4 -49.2(6)
O18 Mo3 O3 Mo4 101.03(12)
O11 Mo3 O3 Mo4 -160.88(10)
O12 Mo3 O3 Mo4 -1.46(9)
O7 Mo3 O3 Mo4 -85.95(9)
O20 Mo4 O3 P1 115.9(2)
O21 Mo4 O3 P1 -116.1(4)
O13 Mo4 O3 P1 18.31(19)
O12 Mo4 O3 P1 -141.7(2)
O8 Mo4 O3 P1 -53.84(17)
O20 Mo4 O3 Mo3 -100.95(12)
O21 Mo4 O3 Mo3 27.1(5)
O13 Mo4 O3 Mo3 161.50(10)
O12 Mo4 O3 Mo3 1.45(9)
O8 Mo4 O3 Mo3 89.35(10)
O1 P1 O4 Mo5 179.44(15)
O2 P1 O4 Mo5 -57.8(2)
O3 P1 O4 Mo5 60.10(19)
O22 Mo5 O4 P1 175.24(19)
O9 Mo5 O4 P1 71.94(18)
O13 Mo5 O4 P1 -83.69(18)
O8 Mo5 O4 P1 -14.20(17)
O5 P2 O6 Mo1 179.03(16)
O7 P2 O6 Mo1 56.9(2)
O8 P2 O6 Mo1 -60.5(2)
O15 Mo1 O6 P2 174.8(2)
O9 Mo1 O6 P2 73.41(18)
O10 Mo1 O6 P2 -81.03(18)
O2 Mo1 O6 P2 -11.03(17)
O5 P2 O7 Mo3 84.1(2)
O6 P2 O7 Mo3 -152.54(16)
O8 P2 O7 Mo3 -37.2(2)
O5 P2 O7 Mo2 -142.54(18)
O6 P2 O7 Mo2 -19.2(2)
O8 P2 O7 Mo2 96.20(19)
O19 Mo3 O7 P2 -114.2(2)
O18 Mo3 O7 P2 87.7(5)
O11 Mo3 O7 P2 143.1(2)
O12 Mo3 O7 P2 -15.05(18)
O3 Mo3 O7 P2 59.04(17)
O19 Mo3 O7 Mo2 100.41(12)
O18 Mo3 O7 Mo2 -57.6(5)
O11 Mo3 O7 Mo2 -2.22(9)
O12 Mo3 O7 Mo2 -160.40(11)
O3 Mo3 O7 Mo2 -86.31(9)
O16 Mo2 O7 P2 -110.5(4)
O17 Mo2 O7 P2 115.07(19)
O10 Mo2 O7 P2 18.64(18)
O11 Mo2 O7 P2 -142.4(2)
O2 Mo2 O7 P2 -54.31(17)
O16 Mo2 O7 Mo3 34.1(4)
O17 Mo2 O7 Mo3 -100.28(12)
O10 Mo2 O7 Mo3 163.30(10)
O11 Mo2 O7 Mo3 2.21(9)
O2 Mo2 O7 Mo3 90.34(10)
O5 P2 O8 Mo4 -70.7(2)
O6 P2 O8 Mo4 167.59(17)
O7 P2 O8 Mo4 50.4(2)
O5 P2 O8 Mo5 126.76(19)
O6 P2 O8 Mo5 5.1(2)
O7 P2 O8 Mo5 -112.09(19)
O20 Mo4 O8 P2 -104.6(3)
O21 Mo4 O8 P2 88.8(2)
O13 Mo4 O8 P2 -174.0(2)
O12 Mo4 O8 P2 -4.04(19)
O3 Mo4 O8 P2 -77.73(19)
O20 Mo4 O8 Mo5 62.7(3)
O21 Mo4 O8 Mo5 -103.80(12)
O13 Mo4 O8 Mo5 -6.58(10)
O12 Mo4 O8 Mo5 163.33(11)
O3 Mo4 O8 Mo5 89.64(10)
O22 Mo5 O8 P2 141.8(5)
O23 Mo5 O8 P2 -84.3(2)
O9 Mo5 O8 P2 15.8(2)
O13 Mo5 O8 P2 173.2(2)
O4 Mo5 O8 P2 95.8(2)
O22 Mo5 O8 Mo4 -24.7(6)
O23 Mo5 O8 Mo4 109.16(14)
O9 Mo5 O8 Mo4 -150.65(11)
O13 Mo5 O8 Mo4 6.75(10)
O4 Mo5 O8 Mo4 -70.65(10)
O22 Mo5 O9 Mo1 -143.0(3)
O23 Mo5 O9 Mo1 111.9(3)
O13 Mo5 O9 Mo1 -14.3(4)
O4 Mo5 O9 Mo1 -60.8(3)
O8 Mo5 O9 Mo1 26.2(3)
O15 Mo1 O9 Mo5 -139.5(3)
O14 Mo1 O9 Mo5 117.1(3)
O10 Mo1 O9 Mo5 -5.9(4)
O6 Mo1 O9 Mo5 -54.4(3)
O2 Mo1 O9 Mo5 32.7(3)
O15 Mo1 O10 Mo2 168.83(16)
O14 Mo1 O10 Mo2 -86.37(18)
O9 Mo1 O10 Mo2 35.8(3)
O6 Mo1 O10 Mo2 84.96(16)
O2 Mo1 O10 Mo2 -5.66(13)
O16 Mo2 O10 Mo1 101.02(18)
O17 Mo2 O10 Mo1 -153.69(17)
O11 Mo2 O10 Mo1 -24.2(3)
O2 Mo2 O10 Mo1 5.97(14)
O7 Mo2 O10 Mo1 -66.74(16)
O19 Mo3 O11 Mo2 -83.67(17)
O18 Mo3 O11 Mo2 171.08(16)
O12 Mo3 O11 Mo2 46.7(3)
O7 Mo3 O11 Mo2 3.19(13)
O3 Mo3 O11 Mo2 85.62(15)
O16 Mo2 O11 Mo3 -174.91(16)
O17 Mo2 O11 Mo3 79.98(17)
O10 Mo2 O11 Mo3 -48.7(3)
O2 Mo2 O11 Mo3 -77.72(16)
O7 Mo2 O11 Mo3 -3.12(13)
O19 Mo3 O12 Mo4 173.59(16)
O18 Mo3 O12 Mo4 -81.01(17)
O11 Mo3 O12 Mo4 42.6(3)
O7 Mo3 O12 Mo4 84.45(15)
O3 Mo3 O12 Mo4 2.02(13)
O20 Mo4 O12 Mo3 79.19(17)
O21 Mo4 O12 Mo3 -175.56(16)
O13 Mo4 O12 Mo3 -54.7(3)
O8 Mo4 O12 Mo3 -77.67(15)
O3 Mo4 O12 Mo3 -2.02(13)
O22 Mo5 O13 Mo4 164.26(17)
O23 Mo5 O13 Mo4 -91.09(18)
O9 Mo5 O13 Mo4 34.9(3)
O4 Mo5 O13 Mo4 82.08(16)
O8 Mo5 O13 Mo4 -8.84(13)
O20 Mo4 O13 Mo5 -148.85(17)
O21 Mo4 O13 Mo5 105.24(18)
O12 Mo4 O13 Mo5 -14.6(4)
O8 Mo4 O13 Mo5 9.34(14)
O3 Mo4 O13 Mo5 -63.92(16)
N1 C1 C2 N2 72.2(4)
N3B C3B C4 N4B 7.4(18)
N3B C3B C4 N4A 73.1(12)
N3B C3B C4 C3A 33.9(14)
N3A C3A C4 N4B 95.1(13)
N3A C3A C4 C3B -64.8(18)
N3A C3A C4 N4A 148.0(11)
N5 C5A C6 N6A 85.2(9)
N5 C5A C6 N6B -6.2(12)
N5 C5A C6 C5B 72.5(15)
